data_4000033
loop_
_publ_author_name
'Payne, Amy C.'
'Olmstead, Marilyn M.'
'Kauzlarich, Susan M.'
'Webb, David J.'

_publ_section_title
;
 Structure, Magnetism, and Magnetoresistance of the Compounds Eu~14~MnAs~11~
 and Eu~14~MnP~11~
;
_journal_coden_ASTM CMATEX
_journal_issue 4
_journal_name_full 'Chemistry of Materials'
_journal_page_first 1398
_journal_page_last 1406
_journal_paper_doi 10.1021/cm0007050
_journal_volume 13
_journal_year 2001
_chemical_formula_sum 'Eu14 Mn P11'
_chemical_formula_weight 2523.05
_space_group_IT_number 142
_symmetry_cell_setting tetragonal
_symmetry_space_group_name_Hall '-I 4bd 2c'
_symmetry_space_group_name_H-M 'I 41/a c d :2'
_atom_sites_solution_hydrogens ?
_atom_sites_solution_primary isomor
_atom_sites_solution_secondary difmap
_cell_angle_alpha 90.00
_cell_angle_beta 90.00
_cell_angle_gamma 90.00
_cell_formula_units_Z 8
_cell_length_a 15.930(4)
_cell_length_b 15.930(4)
_cell_length_c 21.213(5)
_cell_measurement_reflns_used 50
_cell_measurement_temperature 130(2)
_cell_measurement_theta_max 21.815
_cell_measurement_theta_min 5.49
_cell_volume 5383(2)
_diffrn_ambient_temperature 130(2)
_diffrn_detector_area_resol_mean ?
_diffrn_measurement_device_type 'Siemens R3m/V'
_diffrn_measurement_method \w
_diffrn_radiation_monochromator graphite
_diffrn_radiation_source 'normal-focus sealed tube'
_diffrn_radiation_type MoK\a
_diffrn_radiation_wavelength 0.71073
_diffrn_reflns_av_R_equivalents 0.0347
_diffrn_reflns_av_sigmaI/netI 0.0450
_diffrn_reflns_limit_h_max 20
_diffrn_reflns_limit_h_min 0
_diffrn_reflns_limit_k_max 20
_diffrn_reflns_limit_k_min 0
_diffrn_reflns_limit_l_max 27
_diffrn_reflns_limit_l_min 0
_diffrn_reflns_number 3020
_diffrn_reflns_theta_max 27.50
_diffrn_reflns_theta_min 2.56
_diffrn_standards_decay_% 3.1
_diffrn_standards_interval_count 198
_diffrn_standards_interval_time ?
_diffrn_standards_number 2
_exptl_absorpt_coefficient_mu 33.160
_exptl_absorpt_correction_T_max 0.936
_exptl_absorpt_correction_T_min 0.690
_exptl_absorpt_correction_type 'Psi scans'
_exptl_absorpt_process_details '(Flack, 1974)'
_exptl_crystal_colour black
_exptl_crystal_density_diffrn 6.226
_exptl_crystal_density_meas ?
_exptl_crystal_density_method .
_exptl_crystal_description needle
_exptl_crystal_F_000 8576
_exptl_crystal_size_max 0.12
_exptl_crystal_size_mid 0.02
_exptl_crystal_size_min 0.002
_refine_ls_extinction_coef 0.000063(2)
_refine_ls_extinction_expression Fc^*^=kFc[1+0.001xFc^2^\l^3^/sin(2\q)]^-1/4^
_refine_ls_extinction_method SHELXL
_refine_ls_goodness_of_fit_ref 0.968
_refine_ls_hydrogen_treatment ?
_refine_ls_matrix_type full
_refine_ls_number_parameters 64
_refine_ls_number_reflns 1554
_refine_ls_number_restraints 0
_refine_ls_restrained_S_all 0.968
_refine_ls_R_factor_all 0.0390
_refine_ls_R_factor_gt 0.0279
_refine_ls_shift/su_max 0.001
_refine_ls_shift/su_mean 0.000
_refine_ls_structure_factor_coef Fsqd
_refine_ls_weighting_details 'calc w=1/[\s^2^(Fo^2^)+(0.0132P)^2^+0.0000P] where P=(Fo^2^+2Fc^2^)/3'
_refine_ls_weighting_scheme calc
_refine_ls_wR_factor_gt 0.0483
_refine_ls_wR_factor_ref 0.0513
_reflns_number_gt 1278
_reflns_number_total 1554
_reflns_threshold_expression >2\s(I)
_cod_depositor_comments
;
The following automatic conversions were performed:
'_symmetry_cell_setting' value 'Tetragonal' changed to 'tetragonal'
according to '/home/saulius/struct/CIF-dictionaries/cif_core.dic'
dictionary named 'cif_core.dic' version 2.4.1 from 2010-06-29.

Automatic conversion script
Id: cif_fix_enum 1527 2010-12-29 10:47:43Z saulius 
;
_cod_original_sg_symbol_H-M I4(1)/acd
_cod_database_code 4000033

loop_
_symmetry_equiv_pos_as_xyz
'x, y, z'
'-x+1/2, -y, z+1/2'
'-y+1/4, x+3/4, z+1/4'
'y+1/4, -x+1/4, z+3/4'
'-x+1/2, y, -z'
'x, -y, -z+1/2'
'y+1/4, x+3/4, -z+3/4'
'-y+1/4, -x+1/4, -z+1/4'
'x+1/2, y+1/2, z+1/2'
'-x+1, -y+1/2, z+1'
'-y+3/4, x+5/4, z+3/4'
'y+3/4, -x+3/4, z+5/4'
'-x+1, y+1/2, -z+1/2'
'x+1/2, -y+1/2, -z+1'
'y+3/4, x+5/4, -z+5/4'
'-y+3/4, -x+3/4, -z+3/4'
'-x, -y, -z'
'x-1/2, y, -z-1/2'
'y-1/4, -x-3/4, -z-1/4'
'-y-1/4, x-1/4, -z-3/4'
'x-1/2, -y, z'
'-x, y, z-1/2'
'-y-1/4, -x-3/4, z-3/4'
'y-1/4, x-1/4, z-1/4'
'-x+1/2, -y+1/2, -z+1/2'
'x, y+1/2, -z'
'y+1/4, -x-1/4, -z+1/4'
'-y+1/4, x+1/4, -z-1/4'
'x, -y+1/2, z+1/2'
'-x+1/2, y+1/2, z'
'-y+1/4, -x-1/4, z-1/4'
'y+1/4, x+1/4, z+1/4'

loop_
_atom_site_label
_atom_site_type_symbol
_atom_site_fract_x
_atom_site_fract_y
_atom_site_fract_z
_atom_site_U_iso_or_equiv
_atom_site_adp_type
_atom_site_occupancy
_atom_site_symmetry_multiplicity
_atom_site_calc_flag
_atom_site_refinement_flags
_atom_site_disorder_assembly
_atom_site_disorder_group
P1 P 0.13287(17) 0.38287(17) 0.1250 0.0121(7) Uani 1 2 d S . .
P2 P 0.00479(15) 0.11291(15) 0.80987(11) 0.0082(5) Uani 1 1 d . . .
P3 P 0.87039(16) 0.97192(16) 0.95264(12) 0.0098(5) Uani 1 1 d . . .
P4 P 0.0222(4) 0.2722(4) 0.1250 0.0195(17) Uani 0.50 2 d SP . .
Mn Mn 0.0000 0.2500 0.8750 0.0059(5) Uani 1 4 d S . .
Eu1 Eu -0.04235(3) -0.07227(3) 0.82783(2) 0.00954(12) Uani 1 1 d . . .
Eu2 Eu -0.02417(3) 0.12174(3) 0.00249(2) 0.01075(12) Uani 1 1 d . . .
Eu3 Eu 0.35036(4) 0.0000 0.2500 0.00807(14) Uani 1 2 d S . .
Eu4 Eu 0.17708(3) 0.40445(3) 0.84450(2) 0.01012(12) Uani 1 1 d . . .

loop_
_atom_site_aniso_label
_atom_site_aniso_U_11
_atom_site_aniso_U_22
_atom_site_aniso_U_33
_atom_site_aniso_U_23
_atom_site_aniso_U_13
_atom_site_aniso_U_12
P1 0.0147(11) 0.0147(11) 0.0069(16) -0.0006(9) 0.0006(9) 0.0078(15)
P2 0.0072(11) 0.0071(11) 0.0103(11) -0.0005(9) 0.0008(10) -0.0008(9)
P3 0.0124(12) 0.0096(11) 0.0072(11) -0.0005(9) -0.0012(9) 0.0034(10)
P4 0.019(2) 0.019(2) 0.020(4) 0.003(2) -0.003(2) -0.004(3)
Mn 0.0059(8) 0.0059(8) 0.0060(13) 0.000 0.000 0.000
Eu1 0.0087(2) 0.0123(2) 0.0076(2) -0.00175(18) 0.00156(18) -0.00375(19)
Eu2 0.0072(2) 0.0111(2) 0.0139(2) 0.0046(2) 0.00004(19) 0.00257(18)
Eu3 0.0072(3) 0.0073(3) 0.0097(3) 0.0017(3) 0.000 0.000
Eu4 0.0065(2) 0.0172(3) 0.0067(2) -0.00233(19) -0.00103(18) 0.00000(19)
